data_4519516
loop_
_publ_author_name
'Zhong, Yong-Rui'
'Cao, Man-Li'
'Mo, Hao-Jun'
'Ye, Bao-Hui'

_publ_section_title
;
 Syntheses and Crystal Structures of Metal Complexes with
 2,2'-Biimidazole-like Ligand and Chloride: Investigation of
 X-H&#x00B7;&#x00B7;&#x00B7;Cl (X = N, O, and C) Hydrogen Bonding and
 Cl-\p (imidazolyl) Interactions
;
_journal_coden_ASTM CGDEFU
_journal_issue 7
_journal_name_full 'Crystal Growth & Design'
_journal_page_first 2282
_journal_page_last 2290
_journal_paper_doi 10.1021/cg700980v
_journal_volume 8
_journal_year 2008
_chemical_formula_sum 'C18 H24 Cl3 Co1.5 N12 O3'
_chemical_formula_weight 651.24
_space_group_IT_number 12
_space_group_name_Hall '-C 2y'
_space_group_name_H-M_alt 'C 1 2/m 1'
_symmetry_cell_setting monoclinic
_symmetry_space_group_name_H-M 'C 1 2/m 1'
_atom_sites_solution_hydrogens geom
_atom_sites_solution_primary direct
_atom_sites_solution_secondary difmap
_audit_creation_method SHELXL-97
_cell_angle_alpha 90.00
_cell_angle_beta 95.799(9)
_cell_angle_gamma 90.00
_cell_formula_units_Z 4
_cell_length_a 22.022(11)
_cell_length_b 12.477(6)
_cell_length_c 9.648(5)
_cell_measurement_reflns_used 7468
_cell_measurement_temperature 293(2)
_cell_measurement_theta_max 27.20
_cell_measurement_theta_min 2.15
_cell_volume 2637(2)
_computing_structure_refinement 'SHELXL-97 (Sheldrick, 1997)'
_computing_structure_solution 'SHELXS-97 (Sheldrick, 1990)'
_diffrn_ambient_temperature 293(2)
_diffrn_measured_fraction_theta_full 0.985
_diffrn_measured_fraction_theta_max 0.985
_diffrn_measurement_device_type 'phi and omega scans'
_diffrn_radiation_monochromator graphite
_diffrn_radiation_source 'fine-focus sealed tube'
_diffrn_radiation_type MoK\a
_diffrn_radiation_wavelength 0.71073
_diffrn_reflns_av_R_equivalents 0.0566
_diffrn_reflns_av_sigmaI/netI 0.0695
_diffrn_reflns_limit_h_max 27
_diffrn_reflns_limit_h_min -27
_diffrn_reflns_limit_k_max 14
_diffrn_reflns_limit_k_min -15
_diffrn_reflns_limit_l_max 11
_diffrn_reflns_limit_l_min -11
_diffrn_reflns_number 7468
_diffrn_reflns_theta_full 26.00
_diffrn_reflns_theta_max 26.00
_diffrn_reflns_theta_min 1.86
_diffrn_standards_decay_% negligible
_exptl_absorpt_coefficient_mu 1.305
_exptl_absorpt_correction_T_max 0.9142
_exptl_absorpt_correction_T_min 0.8591
_exptl_absorpt_correction_type multi-scan
_exptl_crystal_colour pink
_exptl_crystal_density_diffrn 1.640
_exptl_crystal_density_method 'not measured'
_exptl_crystal_description block
_exptl_crystal_F_000 1326
_exptl_crystal_size_max 0.12
_exptl_crystal_size_mid 0.07
_exptl_crystal_size_min 0.07
_refine_diff_density_max 0.567
_refine_diff_density_min -0.975
_refine_diff_density_rms 0.105
_refine_ls_extinction_method none
_refine_ls_goodness_of_fit_ref 1.000
_refine_ls_hydrogen_treatment mixed
_refine_ls_matrix_type full
_refine_ls_number_parameters 200
_refine_ls_number_reflns 2683
_refine_ls_number_restraints 0
_refine_ls_restrained_S_all 1.000
_refine_ls_R_factor_all 0.1155
_refine_ls_R_factor_gt 0.0817
_refine_ls_shift/su_max 0.026
_refine_ls_shift/su_mean 0.000
_refine_ls_structure_factor_coef Fsqd
_refine_ls_weighting_details 'calc w=1/[\s^2^(Fo^2^)+(0.1420P)^2^+0.0000P] where P=(Fo^2^+2Fc^2^)/3'
_refine_ls_weighting_scheme calc
_refine_ls_wR_factor_gt 0.2056
_refine_ls_wR_factor_ref 0.2306
_reflns_number_gt 1955
_reflns_number_total 2683
_reflns_threshold_expression >2sigma(I)
_cod_data_source_file cg700980v-file003.cif
_cod_data_source_block complex_2
_cod_original_sg_symbol_H-M C2/m
_cod_database_code 4519516

loop_
_symmetry_equiv_pos_as_xyz
'x, y, z'
'-x, y, -z'
'x+1/2, y+1/2, z'
'-x+1/2, y+1/2, -z'
'-x, -y, -z'
'x, -y, z'
'-x+1/2, -y+1/2, -z'
'x+1/2, -y+1/2, z'

loop_
_atom_site_label
_atom_site_type_symbol
_atom_site_fract_x
_atom_site_fract_y
_atom_site_fract_z
_atom_site_U_iso_or_equiv
_atom_site_adp_type
_atom_site_occupancy
_atom_site_symmetry_multiplicity
_atom_site_calc_flag
_atom_site_refinement_flags
_atom_site_disorder_assembly
_atom_site_disorder_group
Co1 Co 0.66723(5) 0.5000 0.91099(11) 0.0331(4) Uani 1 2 d S . .
Co2 Co 0.5000 0.0000 0.5000 0.0298(5) Uani 1 4 d S . .
Cl1 Cl 0.78854(11) 0.5000 1.5643(2) 0.0505(7) Uani 1 2 d S . .
Cl2 Cl 0.37268(12) 0.0000 1.0946(3) 0.0579(8) Uani 1 2 d S . .
Cl3 Cl 0.45685(12) 0.5000 0.7403(2) 0.0460(7) Uani 1 2 d S . .
O1W O 0.4086(3) 0.0000 0.4192(8) 0.0466(19) Uani 1 2 d S . .
O2W O 0.7573(3) 0.5000 0.8715(8) 0.051(2) Uani 1 2 d S . .
O3W O 0.5761(4) 0.5000 0.9536(10) 0.078(4) Uani 1 2 d S . .
N1 N 0.6900(2) 0.3914(4) 1.0793(5) 0.0377(13) Uani 1 1 d . . .
N2 N 0.7219(3) 0.3733(5) 1.3005(6) 0.0458(15) Uani 1 1 d . . .
H2C H 0.7343 0.3894 1.3854 0.055 Uiso 1 1 calc R . .
N3 N 0.6438(2) 0.6091(4) 0.7434(5) 0.0365(13) Uani 1 1 d . . .
N4 N 0.6118(2) 0.6264(4) 0.5192(5) 0.0410(14) Uani 1 1 d . . .
H4B H 0.5993 0.6102 0.4344 0.049 Uiso 1 1 calc R . .
N5 N 0.4807(2) 0.1090(4) 0.6656(5) 0.0352(12) Uani 1 1 d . . .
N6 N 0.4429(2) 0.1242(5) 0.8682(5) 0.0413(14) Uani 1 1 d . . .
H6A H 0.4277 0.1070 0.9437 0.050 Uiso 1 1 calc R . .
C1 C 0.6935(3) 0.2854(6) 1.1115(8) 0.0483(18) Uani 1 1 d . . .
H1A H 0.6835 0.2301 1.0487 0.058 Uiso 1 1 calc R . .
C2 C 0.7134(3) 0.2716(6) 1.2473(8) 0.053(2) Uani 1 1 d . . .
H2A H 0.7200 0.2071 1.2947 0.063 Uiso 1 1 calc R . .
C3 C 0.7076(3) 0.4429(6) 1.1969(6) 0.0343(14) Uani 1 1 d . . .
C4 C 0.6398(3) 0.7142(6) 0.7104(7) 0.0457(18) Uani 1 1 d . . .
H4A H 0.6487 0.7701 0.7730 0.055 Uiso 1 1 calc R . .
C5 C 0.6210(3) 0.7268(5) 0.5718(8) 0.0455(18) Uani 1 1 d . . .
H5A H 0.6156 0.7911 0.5234 0.055 Uiso 1 1 calc R . .
C6 C 0.6259(3) 0.5567(5) 0.6252(6) 0.0326(14) Uani 1 1 d . . .
C7 C 0.4795(3) 0.2155(5) 0.7015(7) 0.0388(15) Uani 1 1 d . . .
H7A H 0.4924 0.2719 0.6487 0.047 Uiso 1 1 calc R . .
C8 C 0.4566(3) 0.2254(6) 0.8247(8) 0.0480(18) Uani 1 1 d . . .
H8A H 0.4511 0.2891 0.8720 0.058 Uiso 1 1 calc R . .
C9 C 0.4582(3) 0.0580(5) 0.7687(6) 0.0330(14) Uani 1 1 d . . .
H2WB H 0.787(3) 0.5000 0.925(8) 0.007(18) Uiso 1 2 d S . .
H3WA H 0.549(4) 0.5000 0.901(10) 0.03(2) Uiso 1 2 d S . .
H1WA H 0.373(6) 0.0000 0.450(13) 0.07(4) Uiso 1 2 d S . .
H1WB H 0.399(4) 0.0000 0.342(9) 0.01(2) Uiso 1 2 d S . .
H3WB H 0.570(5) 0.5000 1.019(11) 0.04(3) Uiso 1 2 d S . .
H2WA H 0.777(3) 0.5000 0.813(8) 0.000(19) Uiso 1 2 d S . .

loop_
_atom_site_aniso_label
_atom_site_aniso_U_11
_atom_site_aniso_U_22
_atom_site_aniso_U_33
_atom_site_aniso_U_23
_atom_site_aniso_U_13
_atom_site_aniso_U_12
Co1 0.0335(7) 0.0463(8) 0.0186(6) 0.000 -0.0026(5) 0.000
Co2 0.0344(9) 0.0340(9) 0.0203(8) 0.000 0.0001(7) 0.000
Cl1 0.0485(15) 0.0809(19) 0.0215(11) 0.000 0.0008(10) 0.000
Cl2 0.0504(15) 0.098(2) 0.0248(12) 0.000 -0.0002(11) 0.000
Cl3 0.0601(16) 0.0476(14) 0.0271(12) 0.000 -0.0107(11) 0.000
O1W 0.026(4) 0.089(6) 0.023(4) 0.000 -0.002(3) 0.000
O2W 0.029(4) 0.095(6) 0.028(4) 0.000 -0.001(3) 0.000
O3W 0.034(4) 0.171(11) 0.027(5) 0.000 -0.005(4) 0.000
N1 0.040(3) 0.042(3) 0.030(3) 0.003(2) 0.001(2) -0.004(2)
N2 0.050(3) 0.060(4) 0.027(3) 0.006(3) -0.001(3) -0.001(3)
N3 0.040(3) 0.041(3) 0.027(3) -0.002(2) -0.004(2) 0.004(2)
N4 0.052(3) 0.043(3) 0.024(3) 0.001(2) -0.013(2) 0.001(3)
N5 0.043(3) 0.032(3) 0.030(3) 0.002(2) 0.001(2) -0.001(2)
N6 0.050(3) 0.047(3) 0.028(3) -0.006(3) 0.005(2) 0.007(3)
C1 0.052(4) 0.051(4) 0.041(4) 0.002(3) 0.001(3) -0.005(3)
C2 0.062(5) 0.044(4) 0.051(5) 0.013(4) -0.005(4) 0.001(4)
C3 0.030(3) 0.054(4) 0.018(3) 0.000(3) 0.000(2) -0.002(3)
C4 0.051(4) 0.046(4) 0.037(4) -0.007(3) -0.010(3) -0.001(3)
C5 0.052(4) 0.033(4) 0.048(4) 0.006(3) -0.011(3) 0.004(3)
C6 0.034(3) 0.038(3) 0.025(3) -0.003(3) 0.003(3) -0.003(3)
C7 0.046(4) 0.036(4) 0.034(4) 0.002(3) 0.001(3) 0.004(3)
C8 0.064(5) 0.035(4) 0.044(4) -0.008(3) -0.002(4) 0.010(3)
C9 0.041(3) 0.039(3) 0.017(3) -0.001(3) -0.006(3) 0.005(3)

loop_
_atom_type_symbol
_atom_type_description
_atom_type_scat_dispersion_real
_atom_type_scat_dispersion_imag
_atom_type_scat_source
C C 0.0033 0.0016 'International Tables Vol C Tables 4.2.6.8 and 6.1.1.4'
H H 0.0000 0.0000 'International Tables Vol C Tables 4.2.6.8 and 6.1.1.4'
N N 0.0061 0.0033 'International Tables Vol C Tables 4.2.6.8 and 6.1.1.4'
O O 0.0106 0.0060 'International Tables Vol C Tables 4.2.6.8 and 6.1.1.4'
Cl Cl 0.1484 0.1585 'International Tables Vol C Tables 4.2.6.8 and 6.1.1.4'
Co Co 0.3494 0.9721 'International Tables Vol C Tables 4.2.6.8 and 6.1.1.4'

loop_
_geom_angle_atom_site_label_1
_geom_angle_atom_site_label_2
_geom_angle_atom_site_label_3
_geom_angle
_geom_angle_site_symmetry_1
_geom_angle_site_symmetry_3
O2W Co1 O3W 179.4(3) . .
O2W Co1 N1 89.1(2) . 6_565
O3W Co1 N1 90.4(2) . 6_565
O2W Co1 N1 89.1(2) . .
O3W Co1 N1 90.4(2) . .
N1 Co1 N1 78.8(3) 6_565 .
O2W Co1 N3 91.3(2) . 6_565
O3W Co1 N3 89.2(2) . 6_565
N1 Co1 N3 179.5(2) 6_565 6_565
N1 Co1 N3 101.0(2) . 6_565
O2W Co1 N3 91.3(2) . .
O3W Co1 N3 89.2(2) . .
N1 Co1 N3 101.0(2) 6_565 .
N1 Co1 N3 179.5(2) . .
N3 Co1 N3 79.2(3) 6_565 .
O1W Co2 O1W 180.00(14) . 5_656
O1W Co2 N5 88.7(2) . 5_656
O1W Co2 N5 91.3(2) 5_656 5_656
O1W Co2 N5 91.3(2) . .
O1W Co2 N5 88.7(2) 5_656 .
N5 Co2 N5 180.0(3) 5_656 .
O1W Co2 N5 88.7(2) . 2_656
O1W Co2 N5 91.3(2) 5_656 2_656
N5 Co2 N5 77.5(3) 5_656 2_656
N5 Co2 N5 102.5(3) . 2_656
O1W Co2 N5 91.3(2) . 6
O1W Co2 N5 88.7(2) 5_656 6
N5 Co2 N5 102.5(3) 5_656 6
N5 Co2 N5 77.5(3) . 6
N5 Co2 N5 180.0(3) 2_656 6
Co2 O1W H1WA 139(8) . .
Co2 O1W H1WB 121(6) . .
H1WA O1W H1WB 100(10) . .
Co1 O2W H2WB 129(6) . .
Co1 O2W H2WA 142(6) . .
H2WB O2W H2WA 90(8) . .
Co1 O3W H3WA 125(7) . .
Co1 O3W H3WB 119(10) . .
H3WA O3W H3WB 116(10) . .
C3 N1 C1 105.8(6) . .
C3 N1 Co1 111.6(4) . .
C1 N1 Co1 142.6(5) . .
C3 N2 C2 107.9(6) . .
C3 N2 H2C 126.1 . .
C2 N2 H2C 126.1 . .
C6 N3 C4 105.5(5) . .
C6 N3 Co1 111.2(4) . .
C4 N3 Co1 143.4(4) . .
C6 N4 C5 107.2(5) . .
C6 N4 H4B 126.4 . .
C5 N4 H4B 126.4 . .
C9 N5 C7 104.9(5) . .
C9 N5 Co2 111.6(4) . .
C7 N5 Co2 143.3(5) . .
C9 N6 C8 105.7(6) . .
C9 N6 H6A 127.1 . .
C8 N6 H6A 127.1 . .
C2 C1 N1 110.5(7) . .
C2 C1 H1A 124.7 . .
N1 C1 H1A 124.7 . .
C1 C2 N2 105.3(6) . .
C1 C2 H2A 127.4 . .
N2 C2 H2A 127.4 . .
N1 C3 N2 110.5(6) . .
N1 C3 C3 119.0(4) . 6_565
N2 C3 C3 130.5(4) . 6_565
N3 C4 C5 110.4(6) . .
N3 C4 H4A 124.8 . .
C5 C4 H4A 124.8 . .
N4 C5 C4 106.2(6) . .
N4 C5 H5A 126.9 . .
C4 C5 H5A 126.9 . .
N3 C6 N4 110.8(5) . .
N3 C6 C6 119.2(4) . 6_565
N4 C6 C6 129.9(3) . 6_565
C8 C7 N5 109.4(6) . .
C8 C7 H7A 125.3 . .
N5 C7 H7A 125.3 . .
C7 C8 N6 107.4(6) . .
C7 C8 H8A 126.3 . .
N6 C8 H8A 126.3 . .
N5 C9 N6 112.6(6) . .
N5 C9 C9 118.8(4) . 6
N6 C9 C9 128.2(4) . 6

loop_
_geom_bond_atom_site_label_1
_geom_bond_atom_site_label_2
_geom_bond_distance
_geom_bond_site_symmetry_2
Co1 O2W 2.057(8) .
Co1 O3W 2.089(9) .
Co1 N1 2.135(5) 6_565
Co1 N1 2.135(5) .
Co1 N3 2.137(5) 6_565
Co1 N3 2.137(5) .
Co2 O1W 2.084(6) .
Co2 O1W 2.084(6) 5_656
Co2 N5 2.172(5) 5_656
Co2 N5 2.172(5) .
Co2 N5 2.172(5) 2_656
Co2 N5 2.172(5) 6
O1W H1WA 0.87(13) .
O1W H1WB 0.75(8) .
O2W H2WB 0.79(7) .
O2W H2WA 0.74(8) .
O3W H3WA 0.74(9) .
O3W H3WB 0.66(11) .
N1 C3 1.327(8) .
N1 C1 1.359(9) .
N2 C3 1.338(8) .
N2 C2 1.374(10) .
N2 H2C 0.8600 .
N3 C6 1.339(8) .
N3 C4 1.350(9) .
N4 C6 1.355(8) .
N4 C5 1.358(8) .
N4 H4B 0.8600 .
N5 C9 1.319(8) .
N5 C7 1.374(8) .
N6 C9 1.335(8) .
N6 C8 1.374(9) .
N6 H6A 0.8600 .
C1 C2 1.350(10) .
C1 H1A 0.9300 .
C2 H2A 0.9300 .
C3 C3 1.424(14) 6_565
C4 C5 1.369(10) .
C4 H4A 0.9300 .
C5 H5A 0.9300 .
C6 C6 1.416(13) 6_565
C7 C8 1.343(10) .
C7 H7A 0.9300 .
C8 H8A 0.9300 .
C9 C9 1.447(13) 6

loop_
_geom_hbond_atom_site_label_D
_geom_hbond_atom_site_label_H
_geom_hbond_atom_site_label_A
_geom_hbond_distance_DH
_geom_hbond_distance_HA
_geom_hbond_distance_DA
_geom_hbond_angle_DHA
_geom_hbond_site_symmetry_A
O2W H2WA Cl1 0.74(8) 2.44(8) 3.110(9) 151(7) 1_554
N2 H2C Cl1 0.86 2.43 3.221(6) 153.5 .
O2W H2WB Cl2 0.79(7) 2.37(8) 3.161(8) 177(7) 3
O3W H3WA Cl3 0.74(9) 2.43(9) 3.168(9) 176(9) .
N4 H4B Cl3 0.86 2.42 3.205(5) 152.7 2_656
O3W H3WB Cl3 0.66(11) 2.45(11) 3.112(10) 178(12) 2_657
O1W H1WA Cl1 0.87(13) 2.25(13) 3.114(8) 170(11) 3_444
O1W H1WB Cl2 0.75(8) 2.40(9) 3.151(8) 179(8) 1_554
N6 H6A Cl2 0.86 2.39 3.202(6) 156.9 .

loop_
_geom_torsion_atom_site_label_1
_geom_torsion_atom_site_label_2
_geom_torsion_atom_site_label_3
_geom_torsion_atom_site_label_4
_geom_torsion
_geom_torsion_site_symmetry_1
_geom_torsion_site_symmetry_2
_geom_torsion_site_symmetry_3
_geom_torsion_site_symmetry_4
O2W Co1 N1 C3 87.6(4) . . . .
O3W Co1 N1 C3 -92.0(4) . . . .
N1 Co1 N1 C3 -1.6(5) 6_565 . . .
N3 Co1 N1 C3 178.8(4) 6_565 . . .
N3 Co1 N1 C3 -63(29) . . . .
O2W Co1 N1 C1 -92.1(8) . . . .
O3W Co1 N1 C1 88.4(8) . . . .
N1 Co1 N1 C1 178.7(7) 6_565 . . .
N3 Co1 N1 C1 -0.9(8) 6_565 . . .
N3 Co1 N1 C1 117(29) . . . .
O2W Co1 N3 C6 92.5(4) . . . .
O3W Co1 N3 C6 -87.9(4) . . . .
N1 Co1 N3 C6 -178.1(4) 6_565 . . .
N1 Co1 N3 C6 -117(29) . . . .
N3 Co1 N3 C6 1.5(5) 6_565 . . .
O2W Co1 N3 C4 -88.0(8) . . . .
O3W Co1 N3 C4 91.6(8) . . . .
N1 Co1 N3 C4 1.3(8) 6_565 . . .
N1 Co1 N3 C4 63(29) . . . .
N3 Co1 N3 C4 -179.1(7) 6_565 . . .
O1W Co2 N5 C9 80.8(4) . . . .
O1W Co2 N5 C9 -99.2(4) 5_656 . . .
N5 Co2 N5 C9 0(100) 5_656 . . .
N5 Co2 N5 C9 169.8(5) 2_656 . . .
N5 Co2 N5 C9 -10.2(5) 6 . . .
O1W Co2 N5 C7 -93.2(7) . . . .
O1W Co2 N5 C7 86.8(7) 5_656 . . .
N5 Co2 N5 C7 0(100) 5_656 . . .
N5 Co2 N5 C7 -4.2(6) 2_656 . . .
N5 Co2 N5 C7 175.8(6) 6 . . .
C3 N1 C1 C2 -0.5(8) . . . .
Co1 N1 C1 C2 179.2(6) . . . .
N1 C1 C2 N2 0.6(9) . . . .
C3 N2 C2 C1 -0.5(8) . . . .
C1 N1 C3 N2 0.2(7) . . . .
Co1 N1 C3 N2 -179.6(4) . . . .
C1 N1 C3 C3 -178.8(4) . . . 6_565
Co1 N1 C3 C3 1.4(4) . . . 6_565
C2 N2 C3 N1 0.2(8) . . . .
C2 N2 C3 C3 179.0(4) . . . 6_565
C6 N3 C4 C5 -1.5(8) . . . .
Co1 N3 C4 C5 179.0(6) . . . .
C6 N4 C5 C4 -0.8(8) . . . .
N3 C4 C5 N4 1.5(9) . . . .
C4 N3 C6 N4 1.0(7) . . . .
Co1 N3 C6 N4 -179.4(4) . . . .
C4 N3 C6 C6 179.0(4) . . . 6_565
Co1 N3 C6 C6 -1.3(5) . . . 6_565
C5 N4 C6 N3 -0.1(8) . . . .
C5 N4 C6 C6 -177.9(4) . . . 6_565
C9 N5 C7 C8 0.3(7) . . . .
Co2 N5 C7 C8 174.5(5) . . . .
N5 C7 C8 N6 -0.2(8) . . . .
C9 N6 C8 C7 0.0(7) . . . .
C7 N5 C9 N6 -0.3(7) . . . .
Co2 N5 C9 N6 -176.6(4) . . . .
C7 N5 C9 C9 -174.6(3) . . . 6
Co2 N5 C9 C9 9.1(4) . . . 6
C8 N6 C9 N5 0.2(7) . . . .
C8 N6 C9 C9 173.9(4) . . . 6
